data_4117182
loop_
_publ_author_name
'Musa A. Said'
'Melanie P\"ulm'
'Regine Herbst-Irmer'
'Kumara K. C. Swamy'

_publ_contact_author
;
      Dr. Regine Herbst-Irmer
      Institut f\"ur Anorganische Chemie
      Universit\"at G\"ottingen
      Tammannstr. 4
      37077 G\"ottingen
      Germany
;
_publ_contact_author_email rherbst@shelx.uni-ac.gwdg.de
_publ_contact_author_fax '049 551 392582'
_publ_contact_author_phone '049 551 393007'
_publ_section_title
;
 Bi- and Tricyclic Penta- and Hexacoordinated Phosphoranes with Varying
 Ring Sizes: Synthesis, Structures, and Reactivity
;
_journal_name_full 'Journal of the American Chemical Society'
_journal_page_first 9841
_journal_page_last 9849
_journal_paper_doi 10.1021/ja960554v
_journal_volume 118
_journal_year 1996
_chemical_formula_sum 'C52 H69 N O5.5 P'
_chemical_formula_weight 827.05
_chemical_name_systematic
;
 ?
;
_space_group_IT_number 2
_symmetry_cell_setting triclinic
_symmetry_space_group_name_Hall '-P 1'
_symmetry_space_group_name_H-M 'P -1'
_atom_sites_solution_hydrogens geom
_atom_sites_solution_primary direct
_atom_sites_solution_secondary difmap
_audit_creation_method SHELXL
_cell_angle_alpha 110.05(1)
_cell_angle_beta 101.77(2)
_cell_angle_gamma 92.94(1)
_cell_formula_units_Z 4
_cell_length_a 10.988(3)
_cell_length_b 21.980(5)
_cell_length_c 22.108(5)
_cell_measurement_reflns_used 46
_cell_measurement_temperature 153(2)
_cell_measurement_theta_max 12.5
_cell_measurement_theta_min 10
_cell_volume 4868(2)
_computing_cell_refinement 'Stoe DIF4'
_computing_data_collection 'Stoe DIF4'
_computing_data_reduction 'Stoe REDU4'
_computing_molecular_graphics 'Siemens SHELXTL-Plus'
_computing_publication_material 'SHELXL-93 (Sheldrick, 1993)'
_computing_structure_refinement 'SHELXL-93 (Sheldrick, 1993)'
_computing_structure_solution 'SHELXS-86 (Sheldrick, 1990)'
_diffrn_ambient_temperature 153(2)
_diffrn_measurement_device 'Stoe-Siemens-Huber four-circle-diffractometer'
_diffrn_measurement_method 'Profile data from 2theta/omega'
_diffrn_radiation_monochromator graphite
_diffrn_radiation_source 'fine-focus sealed tube'
_diffrn_radiation_type MoKa
_diffrn_radiation_wavelength 0.71073
_diffrn_reflns_av_R_equivalents 0.3520
_diffrn_reflns_av_sigmaI/netI 0.0656
_diffrn_reflns_limit_h_max 13
_diffrn_reflns_limit_h_min -13
_diffrn_reflns_limit_k_max 24
_diffrn_reflns_limit_k_min -26
_diffrn_reflns_limit_l_max 26
_diffrn_reflns_limit_l_min -16
_diffrn_reflns_number 17857
_diffrn_reflns_theta_max 25.22
_diffrn_reflns_theta_min 3.53
_diffrn_standards_decay_% 0
_diffrn_standards_interval_time 90
_diffrn_standards_number 3
_exptl_absorpt_coefficient_mu 0.103
_exptl_crystal_colour pale_yellow
_exptl_crystal_density_diffrn 1.129
_exptl_crystal_description blocks
_exptl_crystal_F_000 1784
_exptl_crystal_size_max 0.80
_exptl_crystal_size_mid 0.70
_exptl_crystal_size_min 0.60
_refine_diff_density_max .871
_refine_diff_density_min -.448
_refine_diff_density_rms .066
_refine_ls_extinction_method none
_refine_ls_goodness_of_fit_all 1.020
_refine_ls_goodness_of_fit_obs 1.048
_refine_ls_matrix_type full
_refine_ls_number_parameters 1213
_refine_ls_number_reflns 17477
_refine_ls_number_restraints 399
_refine_ls_restrained_S_all 1.045
_refine_ls_restrained_S_obs 1.055
_refine_ls_R_factor_all 0.1236
_refine_ls_R_factor_obs 0.0732
_refine_ls_shift/esd_max 0.000
_refine_ls_shift/esd_mean 0.000
_refine_ls_structure_factor_coef Fsqd
_refine_ls_weighting_details 'w=1/[s^2^(Fo^2^)+( 0.1003P)^2^+5.6348P] where P=(Fo^2^+2Fc^2^)/3'
_refine_ls_weighting_scheme calc
_refine_ls_wR_factor_all 0.2256
_refine_ls_wR_factor_obs 0.1768
_reflns_number_observed 10877
_reflns_number_total 17492
_reflns_observed_criterion >2sigma(I)
_cod_data_source_file ja960554v_1.cif
_cod_data_source_block k34
_cod_depositor_comments
;
The following automatic conversions were performed:

'_refine_ls_weighting_scheme' value 'calc w=1/[s^2^(Fo^2^)+(
0.1003P)^2^+5.6348P] where P=(Fo^2^+2Fc^2^)/3' was changed to 'calc'.
New tag '_refine_ls_weighting_details' was created. The value of the
new tag was set to 'w=1/[s^2^(Fo^2^)+( 0.1003P)^2^+5.6348P] where
P=(Fo^2^+2Fc^2^)/3'.

Automatic conversion script
Id: cif_fix_values 3143 2015-03-26 13:38:13Z robertas 
;
_cod_original_cell_volume 4867.5(21)
_cod_original_formula_sum 'C52 H69 N O5.50 P'
_cod_database_code 4117182

loop_
_symmetry_equiv_pos_as_xyz
'x, y, z'
'-x, -y, -z'

loop_
_atom_site_aniso_label
_atom_site_aniso_U_11
_atom_site_aniso_U_22
_atom_site_aniso_U_33
_atom_site_aniso_U_23
_atom_site_aniso_U_13
_atom_site_aniso_U_12
P1 0.0274(5) 0.0284(5) 0.0331(5) 0.0146(4) 0.0084(4) 0.0070(4)
O1 0.0298(13) 0.0376(14) 0.0426(15) 0.0240(12) 0.0094(11) 0.0030(11)
C1 0.029(4) 0.030(4) 0.030(4) 0.018(3) 0.000(3) -0.002(3)
C2 0.038(4) 0.043(4) 0.032(4) 0.011(3) 0.007(4) 0.001(4)
C3 0.051(6) 0.033(6) 0.064(6) 0.006(6) 0.003(5) -0.011(5)
C4 0.041(5) 0.075(6) 0.072(5) 0.049(4) 0.004(4) -0.006(4)
C5 0.032(4) 0.060(5) 0.061(4) 0.046(4) 0.014(3) 0.010(3)
C6 0.037(4) 0.097(7) 0.088(5) 0.076(5) 0.025(4) 0.032(4)
C7 0.080(6) 0.119(9) 0.055(5) 0.049(5) 0.045(5) 0.050(6)
C8 0.088(6) 0.081(7) 0.044(5) 0.013(5) 0.023(5) 0.040(5)
N1 0.059(4) 0.049(4) 0.039(3) 0.012(3) 0.011(3) 0.014(3)
C9 0.033(4) 0.041(4) 0.037(3) 0.026(3) 0.011(3) 0.009(3)
C1' 0.032(5) 0.043(5) 0.039(6) 0.023(5) 0.014(5) 0.009(4)
C2' 0.043(5) 0.050(5) 0.073(6) 0.038(5) 0.021(5) 0.012(4)
C3' 0.038(5) 0.069(7) 0.103(10) 0.043(8) 0.011(6) 0.011(5)
C4' 0.045(5) 0.061(6) 0.074(7) 0.038(6) 0.002(5) 0.003(5)
C5' 0.041(4) 0.046(4) 0.044(5) 0.027(4) 0.009(4) 0.000(3)
C6' 0.050(5) 0.028(4) 0.055(5) 0.012(4) 0.002(4) -0.005(3)
C7' 0.071(6) 0.033(4) 0.062(6) 0.027(4) 0.002(5) -0.003(4)
C8' 0.047(5) 0.035(4) 0.052(5) 0.016(4) 0.002(4) 0.013(3)
N1' 0.039(3) 0.034(3) 0.030(3) 0.011(3) 0.006(3) 0.007(3)
C9' 0.036(4) 0.034(4) 0.036(4) 0.023(3) 0.009(3) 0.004(3)
O2 0.0282(13) 0.0273(13) 0.0436(15) 0.0118(11) 0.0130(11) 0.0065(10)
O3 0.0274(13) 0.0319(13) 0.0314(13) 0.0129(11) 0.0081(10) 0.0064(10)
O4 0.0260(12) 0.0307(13) 0.0355(13) 0.0170(11) 0.0090(10) 0.0076(10)
O5 0.0245(12) 0.0321(13) 0.0345(13) 0.0165(11) 0.0106(10) 0.0089(10)
C20 0.034(2) 0.036(2) 0.044(2) 0.016(2) 0.009(2) 0.017(2)
C21 0.030(2) 0.028(2) 0.045(2) 0.014(2) 0.016(2) 0.0120(15)
C22 0.029(2) 0.029(2) 0.044(2) 0.010(2) 0.009(2) 0.007(2)
C23 0.031(2) 0.037(2) 0.041(2) 0.006(2) 0.012(2) 0.008(2)
C24 0.028(2) 0.037(2) 0.048(2) 0.010(2) 0.013(2) 0.011(2)
C25 0.029(2) 0.042(2) 0.049(2) 0.012(2) 0.009(2) 0.008(2)
C26 0.031(2) 0.029(2) 0.041(2) 0.011(2) 0.008(2) 0.011(2)
C31 0.024(2) 0.035(2) 0.029(2) 0.013(2) 0.0059(14) 0.0039(15)
C32 0.025(2) 0.034(2) 0.027(2) 0.012(2) 0.0048(14) 0.0036(15)
C33 0.035(2) 0.037(2) 0.034(2) 0.011(2) 0.011(2) 0.003(2)
C34 0.030(2) 0.043(2) 0.032(2) 0.015(2) 0.006(2) 0.004(2)
C35 0.028(2) 0.046(2) 0.034(2) 0.015(2) 0.007(2) 0.012(2)
C36 0.031(2) 0.036(2) 0.029(2) 0.013(2) 0.005(2) 0.008(2)
C41 0.032(2) 0.023(2) 0.025(2) 0.0099(14) 0.0078(14) 0.0061(14)
C42 0.027(2) 0.030(2) 0.032(2) 0.012(2) 0.0085(15) 0.0090(15)
C43 0.034(2) 0.033(2) 0.034(2) 0.014(2) 0.010(2) 0.010(2)
C44 0.038(2) 0.033(2) 0.035(2) 0.020(2) 0.013(2) 0.012(2)
C45 0.027(2) 0.030(2) 0.033(2) 0.011(2) 0.0082(15) 0.0039(15)
C46 0.025(2) 0.027(2) 0.029(2) 0.0100(15) 0.0059(14) 0.0084(14)
C50 0.031(2) 0.038(2) 0.041(2) 0.006(2) 0.011(2) 0.005(2)
C51 0.055(3) 0.038(2) 0.062(3) 0.006(2) 0.013(2) -0.010(2)
C52 0.035(2) 0.047(2) 0.045(2) 0.004(2) 0.003(2) 0.009(2)
C53 0.036(2) 0.065(3) 0.045(2) 0.000(2) 0.009(2) -0.001(2)
C60 0.031(2) 0.054(3) 0.049(2) 0.010(2) 0.016(2) 0.013(2)
C61 0.048(3) 0.125(5) 0.068(3) 0.043(3) 0.030(3) 0.023(3)
C62 0.045(3) 0.061(3) 0.073(3) -0.004(3) 0.026(2) 0.010(2)
C63 0.043(3) 0.060(3) 0.070(3) 0.010(2) 0.025(2) 0.002(2)
C70 0.031(2) 0.054(3) 0.045(2) 0.017(2) 0.012(2) 0.003(2)
C71 0.046(4) 0.092(5) 0.053(4) 0.022(4) 0.013(3) -0.016(4)
C72 0.045(4) 0.053(4) 0.084(5) 0.000(4) 0.024(4) -0.012(3)
C73 0.037(3) 0.084(5) 0.073(5) 0.029(4) 0.008(3) 0.004(3)
C71' 0.046(4) 0.092(5) 0.053(4) 0.022(4) 0.013(3) -0.016(4)
C72' 0.045(4) 0.053(4) 0.084(5) 0.000(4) 0.024(4) -0.012(3)
C73' 0.037(3) 0.084(5) 0.073(5) 0.029(4) 0.008(3) 0.004(3)
C80 0.032(2) 0.035(2) 0.035(2) 0.008(2) 0.014(2) 0.006(2)
C81 0.043(3) 0.044(3) 0.066(3) -0.009(2) 0.020(2) 0.006(2)
C82 0.041(2) 0.042(2) 0.044(2) 0.016(2) 0.012(2) 0.017(2)
C83 0.055(3) 0.063(3) 0.041(2) 0.022(2) 0.025(2) 0.020(2)
C90 0.036(2) 0.042(2) 0.041(2) 0.024(2) 0.008(2) 0.013(2)
C91 0.069(3) 0.101(4) 0.040(3) 0.024(3) 0.004(2) 0.038(3)
C92 0.046(3) 0.053(3) 0.110(4) 0.050(3) 0.012(3) 0.018(2)
C93 0.035(2) 0.062(3) 0.073(3) 0.040(3) 0.013(2) 0.021(2)
C110 0.033(2) 0.037(2) 0.041(2) 0.020(2) 0.015(2) 0.009(2)
C111 0.045(2) 0.051(3) 0.060(3) 0.016(2) 0.030(2) 0.014(2)
C112 0.045(3) 0.070(3) 0.069(3) 0.046(3) 0.026(2) 0.010(2)
C113 0.035(2) 0.051(3) 0.054(3) 0.022(2) 0.011(2) -0.005(2)
P2 0.0300(5) 0.0339(5) 0.0343(5) 0.0106(4) 0.0127(4) 0.0074(4)
O6 0.0302(14) 0.0407(15) 0.0341(14) 0.0084(12) 0.0109(11) 0.0060(11)
O7 0.0301(13) 0.0357(14) 0.0385(14) 0.0158(12) 0.0135(11) 0.0085(11)
O8 0.0303(13) 0.0341(14) 0.0371(14) 0.0142(11) 0.0103(11) 0.0053(11)
O9 0.0269(13) 0.0424(15) 0.0366(14) 0.0074(12) 0.0140(11) 0.0070(11)
O10 0.0276(13) 0.0359(14) 0.0381(14) 0.0071(11) 0.0151(11) 0.0060(11)
C201 0.034(2) 0.033(2) 0.034(2) 0.011(2) 0.015(2) 0.006(2)
C202 0.040(2) 0.036(2) 0.042(2) 0.019(2) 0.005(2) 0.007(2)
C203 0.060(3) 0.036(2) 0.052(3) 0.007(2) 0.011(2) 0.022(2)
C204 0.075(3) 0.072(3) 0.041(3) 0.007(2) 0.015(2) 0.046(3)
C205 0.057(3) 0.059(3) 0.039(2) 0.023(2) 0.024(2) 0.029(2)
C206 0.090(4) 0.116(5) 0.039(3) 0.035(3) 0.031(3) 0.059(4)
C207 0.074(4) 0.110(4) 0.060(3) 0.055(3) 0.032(3) 0.051(3)
C208 0.069(3) 0.066(3) 0.062(3) 0.030(3) 0.019(3) 0.040(3)
N201 0.054(2) 0.055(2) 0.053(2) 0.020(2) 0.017(2) 0.032(2)
C209 0.038(2) 0.040(2) 0.043(2) 0.019(2) 0.020(2) 0.017(2)
C220 0.031(2) 0.028(2) 0.037(2) 0.013(2) 0.013(2) 0.0082(15)
C221 0.033(2) 0.033(2) 0.032(2) 0.012(2) 0.016(2) 0.008(2)
C222 0.041(2) 0.039(2) 0.039(2) 0.019(2) 0.021(2) 0.015(2)
C223 0.056(3) 0.030(2) 0.041(2) 0.017(2) 0.024(2) 0.015(2)
C224 0.042(2) 0.034(2) 0.036(2) 0.015(2) 0.020(2) 0.005(2)
C225 0.035(2) 0.036(2) 0.032(2) 0.013(2) 0.013(2) 0.008(2)
C226 0.033(2) 0.030(2) 0.034(2) 0.013(2) 0.015(2) 0.010(2)
C231 0.030(2) 0.026(2) 0.035(2) 0.010(2) 0.009(2) 0.0060(15)
C232 0.034(2) 0.028(2) 0.039(2) 0.014(2) 0.012(2) 0.007(2)
C233 0.041(2) 0.035(2) 0.040(2) 0.020(2) 0.008(2) 0.006(2)
C234 0.034(2) 0.034(2) 0.053(2) 0.022(2) 0.008(2) 0.003(2)
C235 0.035(2) 0.031(2) 0.050(2) 0.023(2) 0.016(2) 0.009(2)
C236 0.033(2) 0.025(2) 0.040(2) 0.014(2) 0.014(2) 0.0071(15)
C241 0.032(2) 0.032(2) 0.035(2) 0.010(2) 0.012(2) 0.007(2)
C242 0.034(2) 0.038(2) 0.036(2) 0.014(2) 0.016(2) 0.012(2)
C243 0.035(2) 0.037(2) 0.035(2) 0.016(2) 0.015(2) 0.011(2)
C244 0.041(2) 0.030(2) 0.036(2) 0.009(2) 0.015(2) 0.005(2)
C245 0.033(2) 0.031(2) 0.041(2) 0.016(2) 0.014(2) 0.007(2)
C246 0.034(2) 0.033(2) 0.035(2) 0.013(2) 0.015(2) 0.010(2)
C250 0.048(2) 0.039(2) 0.046(2) 0.018(2) 0.020(2) 0.001(2)
C251 0.079(4) 0.051(3) 0.096(4) 0.026(3) 0.061(3) 0.010(3)
C252 0.045(3) 0.076(3) 0.068(3) 0.038(3) 0.011(2) -0.007(2)
C253 0.062(3) 0.044(2) 0.055(3) 0.020(2) 0.017(2) -0.007(2)
C260 0.053(3) 0.052(3) 0.067(3) 0.036(2) 0.031(2) 0.029(2)
C261 0.079(4) 0.066(3) 0.113(5) 0.062(3) 0.053(3) 0.047(3)
C262 0.065(3) 0.086(4) 0.063(3) 0.040(3) 0.012(3) 0.032(3)
C263 0.060(3) 0.075(3) 0.084(4) 0.047(3) 0.045(3) 0.043(3)
C270 0.035(2) 0.063(3) 0.069(3) 0.040(3) 0.006(2) 0.008(2)
C271 0.031(3) 0.187(7) 0.141(6) 0.125(6) 0.000(3) -0.006(4)
C272 0.051(3) 0.066(3) 0.086(4) 0.037(3) 0.007(3) 0.016(2)
C273 0.066(4) 0.071(4) 0.088(4) 0.021(3) -0.023(3) 0.003(3)
C280 0.042(2) 0.040(2) 0.044(2) 0.021(2) 0.022(2) 0.009(2)
C281 0.055(3) 0.078(3) 0.059(3) 0.043(3) 0.027(2) 0.020(2)
C282 0.048(2) 0.046(2) 0.043(2) 0.016(2) 0.020(2) 0.009(2)
C283 0.061(3) 0.045(3) 0.060(3) 0.016(2) 0.031(2) -0.004(2)
C290 0.043(2) 0.043(2) 0.042(2) 0.008(2) 0.022(2) 0.011(2)
C291 0.051(4) 0.062(4) 0.065(4) -0.006(3) 0.028(3) 0.012(3)
C292 0.111(7) 0.081(5) 0.078(5) 0.010(4) 0.071(5) 0.003(5)
C293 0.088(6) 0.142(8) 0.063(4) 0.020(5) 0.034(4) 0.081(6)
C294 0.051(4) 0.062(4) 0.065(4) -0.006(3) 0.028(3) 0.012(3)
C295 0.111(7) 0.081(5) 0.078(5) 0.010(4) 0.071(5) 0.003(5)
C296 0.088(6) 0.142(8) 0.063(4) 0.020(5) 0.034(4) 0.081(6)
C310 0.035(2) 0.031(2) 0.044(2) 0.008(2) 0.016(2) 0.001(2)
C311 0.048(3) 0.060(3) 0.056(3) 0.021(2) 0.024(2) -0.004(2)
C312 0.031(2) 0.043(2) 0.068(3) 0.014(2) 0.013(2) 0.008(2)
C313 0.041(2) 0.041(2) 0.051(3) 0.007(2) 0.015(2) -0.001(2)
O1S 0.081(3) 0.167(5) 0.124(4) 0.069(4) 0.043(3) 0.038(3)

loop_
_atom_site_label
_atom_site_type_symbol
_atom_site_fract_x
_atom_site_fract_y
_atom_site_fract_z
_atom_site_U_iso_or_equiv
_atom_site_thermal_displace_type
_atom_site_occupancy
_atom_site_calc_flag
_atom_site_refinement_flags
_atom_site_disorder_group
P1 P -0.17242(8) 0.28109(4) 0.08189(5) 0.0284(2) Uani 1 d . .
O1 O -0.1046(2) 0.31767(12) 0.04129(12) 0.0340(6) Uani 1 d . .
C1 C 0.0156(7) 0.3466(4) 0.0515(3) 0.029(2) Uani 0.525(4) d PDU 1
C2 C 0.0712(8) 0.3919(4) 0.1117(4) 0.039(2) Uani 0.525(4) d PDU 1
H2 H 0.0295(8) 0.4014(4) 0.1469(4) 0.047 Uiso 0.525(4) calc PR 1
C3 C 0.1923(9) 0.4250(6) 0.1219(6) 0.054(3) Uani 0.525(4) d PDU 1
H3 H 0.2324(9) 0.4559(6) 0.1644(6) 0.065 Uiso 0.525(4) calc PR 1
C4 C 0.2517(8) 0.4131(4) 0.0714(4) 0.058(2) Uani 0.525(4) d PDU 1
H4 H 0.3309(8) 0.4370(4) 0.0783(4) 0.070 Uiso 0.525(4) calc PR 1
C5 C 0.1965(6) 0.3660(4) 0.0101(4) 0.044(2) Uani 0.525(4) d PDU 1
C6 C 0.2586(7) 0.3471(5) -0.0472(5) 0.060(2) Uani 0.525(4) d PDU 1
H6 H 0.3419(7) 0.3655(5) -0.0420(5) 0.072 Uiso 0.525(4) calc PR 1
C7 C 0.2004(10) 0.3078(6) -0.1001(5) 0.074(3) Uani 0.525(4) d PDU 1
H7 H 0.2350(10) 0.3001(6) -0.1377(5) 0.089 Uiso 0.525(4) calc PR 1
C8 C 0.0836(9) 0.2735(5) -0.1079(4) 0.072(3) Uani 0.525(4) d PDU 1
H8 H 0.0477(9) 0.2400(5) -0.1495(4) 0.086 Uiso 0.525(4) calc PR 1
N1 N 0.0193(6) 0.2847(3) -0.0608(3) 0.050(2) Uani 0.525(4) d PDU 1
C9 C 0.0764(6) 0.3309(3) -0.0017(3) 0.033(2) Uani 0.525(4) d PDU 1
C1' C -0.0038(8) 0.3697(4) 0.0760(5) 0.035(2) Uani 0.475(4) d PDU 2
C2' C 0.1141(8) 0.3531(4) 0.0838(5) 0.050(2) Uani 0.475(4) d PDU 2
H2' H 0.1267(8) 0.3084(4) 0.0710(5) 0.060 Uiso 0.475(4) calc PR 2
C3' C 0.2178(10) 0.4026(6) 0.1112(10) 0.067(4) Uani 0.475(4) d PDU 2
H3' H 0.3003(10) 0.3912(6) 0.1131(10) 0.081 Uiso 0.475(4) calc PR 2
C4' C 0.2009(9) 0.4664(5) 0.1348(6) 0.058(3) Uani 0.475(4) d PDU 2
H4' H 0.2710(9) 0.4990(5) 0.1585(6) 0.070 Uiso 0.475(4) calc PR 2
C5' C 0.0802(7) 0.4843(4) 0.1242(4) 0.041(2) Uani 0.475(4) d PDU 2
C6' C 0.0556(8) 0.5523(4) 0.1451(5) 0.047(2) Uani 0.475(4) d PDU 2
H6' H 0.1199(8) 0.5871(4) 0.1724(5) 0.056 Uiso 0.475(4) calc PR 2
C7' C -0.0547(9) 0.5627(4) 0.1253(5) 0.055(2) Uani 0.475(4) d PDU 2
H7' H -0.0696(9) 0.6063(4) 0.1308(5) 0.066 Uiso 0.475(4) calc PR 2
C8' C -0.1549(8) 0.5131(4) 0.0958(4) 0.046(2) Uani 0.475(4) d PDU 2
H8' H -0.2364(8) 0.5253(4) 0.0864(4) 0.055 Uiso 0.475(4) calc PR 2
N1' N -0.1452(6) 0.4504(3) 0.0797(3) 0.035(2) Uani 0.475(4) d PDU 2
C9' C -0.0255(6) 0.4353(3) 0.0931(4) 0.033(2) Uani 0.475(4) d PDU 2
O2 O -0.1996(2) 0.34960(11) 0.13022(12) 0.0325(6) Uani 1 d . .
O3 O -0.2703(2) 0.24485(11) 0.01290(11) 0.0295(5) Uani 1 d . .
O4 O -0.0404(2) 0.25541(11) 0.10364(11) 0.0290(5) Uani 1 d . .
O5 O -0.2434(2) 0.23731(11) 0.11899(11) 0.0284(5) Uani 1 d . .
C20 C -0.4549(4) 0.3185(2) 0.0610(2) 0.0372(9) Uani 1 d . .
H20A H -0.3888(4) 0.3364(2) 0.0450(2) 0.045 Uiso 1 calc R .
H20B H -0.5317(4) 0.3378(2) 0.0496(2) 0.045 Uiso 1 calc R .
C21 C -0.2890(3) 0.3584(2) 0.1691(2) 0.0325(8) Uani 1 d . .
C22 C -0.2516(3) 0.3895(2) 0.2378(2) 0.0349(8) Uani 1 d . .
C23 C -0.3467(3) 0.3956(2) 0.2718(2) 0.0380(9) Uani 1 d . .
H23 H -0.3244(3) 0.4168(2) 0.3186(2) 0.046 Uiso 1 calc R .
C24 C -0.4719(3) 0.3727(2) 0.2413(2) 0.0383(9) Uani 1 d . .
C25 C -0.5031(4) 0.3467(2) 0.1728(2) 0.0411(9) Uani 1 d . .
H25 H -0.5888(4) 0.3327(2) 0.1503(2) 0.049 Uiso 1 calc R .
C26 C -0.4138(3) 0.3405(2) 0.1358(2) 0.0337(8) Uani 1 d . .
C31 C -0.3891(3) 0.2095(2) 0.0011(2) 0.0288(8) Uani 1 d . .
C32 C -0.4123(3) 0.1435(2) -0.0377(2) 0.0290(8) Uani 1 d . .
C33 C -0.5348(3) 0.1136(2) -0.0492(2) 0.0355(8) Uani 1 d . .
H33 H -0.5538(3) 0.0681(2) -0.0746(2) 0.043 Uiso 1 calc R .
C34 C -0.6298(3) 0.1462(2) -0.0257(2) 0.0345(8) Uani 1 d . .
C35 C -0.6010(3) 0.2125(2) 0.0103(2) 0.0360(9) Uani 1 d . .
H35 H -0.6649(3) 0.2363(2) 0.0263(2) 0.043 Uiso 1 calc R .
C36 C -0.4813(3) 0.2453(2) 0.0238(2) 0.0318(8) Uani 1 d . .
C41 C -0.0435(3) 0.2169(2) 0.1419(2) 0.0264(7) Uani 1 d . .
C42 C 0.0577(3) 0.1923(2) 0.1677(2) 0.0293(8) Uani 1 d . .
H42 H 0.1384(3) 0.2007(2) 0.1608(2) 0.035 Uiso 1 calc R .
C43 C 0.0367(3) 0.1544(2) 0.2048(2) 0.0325(8) Uani 1 d . .
C44 C -0.0848(3) 0.1435(2) 0.2123(2) 0.0322(8) Uani 1 d . .
H44 H -0.0976(3) 0.1171(2) 0.2372(2) 0.039 Uiso 1 calc R .
C45 C -0.1889(3) 0.1683(2) 0.1861(2) 0.0298(8) Uani 1 d . .
C46 C -0.1625(3) 0.2064(2) 0.1502(2) 0.0269(7) Uani 1 d . .
C50 C -0.1160(3) 0.4198(2) 0.2757(2) 0.0383(9) Uani 1 d . .
C51 C -0.0772(4) 0.4745(2) 0.2519(2) 0.0556(12) Uani 1 d . .
H51A H -0.0933(28) 0.4575(5) 0.2034(3) 0.083 Uiso 1 calc R .
H51B H 0.0123(8) 0.4903(11) 0.2709(13) 0.083 Uiso 1 calc R .
H51C H -0.1261(21) 0.5107(7) 0.2663(14) 0.083 Uiso 1 calc R .
C52 C -0.0255(4) 0.3684(2) 0.2647(2) 0.0464(10) Uani 1 d . .
H52A H -0.0204(21) 0.3527(10) 0.2182(4) 0.070 Uiso 1 calc R .
H52B H -0.0561(14) 0.3317(7) 0.2756(14) 0.070 Uiso 1 calc R .
H52C H 0.0579(7) 0.3880(4) 0.2933(11) 0.070 Uiso 1 calc R .
C53 C -0.1027(4) 0.4505(2) 0.3507(2) 0.0540(12) Uani 1 d . .
H53A H -0.0155(7) 0.4698(14) 0.3726(3) 0.081 Uiso 1 calc R .
H53B H -0.1264(28) 0.4168(4) 0.3674(3) 0.081 Uiso 1 calc R .
H53C H -0.1578(22) 0.4846(11) 0.3600(2) 0.081 Uiso 1 calc R .
C60 C -0.5708(4) 0.3780(2) 0.2822(2) 0.0460(10) Uani 1 d . .
C61 C -0.5191(5) 0.3624(3) 0.3435(3) 0.075(2) Uani 1 d . .
H61A H -0.5855(11) 0.3612(20) 0.3669(11) 0.113 Uiso 1 calc R .
H61B H -0.4498(25) 0.3961(11) 0.3729(9) 0.113 Uiso 1 calc R .
H61C H -0.4885(34) 0.3198(9) 0.3305(3) 0.113 Uiso 1 calc R .
C62 C -0.6052(4) 0.4471(2) 0.3026(3) 0.0654(14) Uani 1 d . .
H62A H -0.6412(31) 0.4565(6) 0.2628(3) 0.098 Uiso 1 calc R .
H62B H -0.5298(7) 0.4782(3) 0.3282(15) 0.098 Uiso 1 calc R .
H62C H -0.6668(25) 0.4511(5) 0.3297(15) 0.098 Uiso 1 calc R .
C63 C -0.6896(4) 0.3300(2) 0.2424(3) 0.0594(13) Uani 1 d . .
H63A H -0.6671(6) 0.2857(3) 0.2251(14) 0.089 Uiso 1 calc R .
H63B H -0.7304(17) 0.3423(10) 0.2054(10) 0.089 Uiso 1 calc R .
H63C H -0.7472(14) 0.3311(12) 0.2711(5) 0.089 Uiso 1 calc R .
C70 C -0.7615(4) 0.1111(2) -0.0378(2) 0.0427(10) Uani 1 d D .
C71 C -0.7921(7) 0.1168(4) 0.0268(3) 0.065(2) Uani 0.654(4) d PD 1
H71A H -0.8765(7) 0.0943(4) 0.0184(3) 0.098 Uiso 0.654(4) calc PR 1
H71B H -0.7887(7) 0.1631(4) 0.0538(3) 0.098 Uiso 0.654(4) calc PR 1
H71C H -0.7311(7) 0.0969(4) 0.0506(3) 0.098 Uiso 0.654(4) calc PR 1
C72 C -0.7755(7) 0.0370(3) -0.0807(4) 0.067(2) Uani 0.654(4) d PD 1
H72A H -0.7560(7) 0.0318(3) -0.1233(4) 0.100 Uiso 0.654(4) calc PR 1
H72B H -0.8618(7) 0.0171(3) -0.0882(4) 0.100 Uiso 0.654(4) calc PR 1
H72C H -0.7176(7) 0.0154(3) -0.0574(4) 0.100 Uiso 0.654(4) calc PR 1
C73 C -0.8583(6) 0.1407(4) -0.0761(4) 0.065(2) Uani 0.654(4) d PD 1
H73A H -0.8377(6) 0.1368(4) -0.1183(4) 0.098 Uiso 0.654(4) calc PR 1
H73B H -0.8569(6) 0.1869(4) -0.0498(4) 0.098 Uiso 0.654(4) calc PR 1
H73C H -0.9420(6) 0.1173(4) -0.0848(4) 0.098 Uiso 0.654(4) calc PR 1
C71' C -0.8224(12) 0.0923(7) -0.1082(5) 0.065(2) Uani 0.346(4) d PD 2
H71D H -0.8273(12) 0.1315(7) -0.1198(5) 0.098 Uiso 0.346(4) calc PR 2
H71E H -0.9071(12) 0.0700(7) -0.1169(5) 0.098 Uiso 0.346(4) calc PR 2
H71F H -0.7734(12) 0.0629(7) -0.1350(5) 0.098 Uiso 0.346(4) calc PR 2
C72' C -0.8399(12) 0.1580(6) 0.0041(7) 0.067(2) Uani 0.346(4) d PD 2
H72D H -0.7997(12) 0.1708(6) 0.0513(7) 0.100 Uiso 0.346(4) calc PR 2
H72E H -0.9247(12) 0.1356(6) -0.0048(7) 0.100 Uiso 0.346(4) calc PR 2
H72F H -0.8447(12) 0.1970(6) -0.0077(7) 0.100 Uiso 0.346(4) calc PR 2
C73' C -0.7482(12) 0.0551(6) -0.0138(7) 0.065(2) Uani 0.346(4) d PD 2
H73D H -0.7068(12) 0.0718(6) 0.0335(7) 0.098 Uiso 0.346(4) calc PR 2
H73E H -0.6977(12) 0.0249(6) -0.0386(7) 0.098 Uiso 0.346(4) calc PR 2
H73F H -0.8314(12) 0.0320(6) -0.0206(7) 0.098 Uiso 0.346(4) calc PR 2
C80 C -0.3134(3) 0.1039(2) -0.0675(2) 0.0344(8) Uani 1 d . .
C81 C -0.3684(4) 0.0336(2) -0.1104(2) 0.0572(13) Uani 1 d . .
H81A H -0.3035(9) 0.0103(5) -0.1295(13) 0.086 Uiso 1 calc R .
H81B H -0.4382(20) 0.0332(2) -0.1461(10) 0.086 Uiso 1 calc R .
H81C H -0.3988(28) 0.0119(5) -0.0832(4) 0.086 Uiso 1 calc R .
C82 C -0.2045(4) 0.1017(2) -0.0128(2) 0.0415(9) Uani 1 d . .
H82A H -0.1561(15) 0.1452(4) 0.0101(9) 0.062 Uiso 1 calc R .
H82B H -0.1501(14) 0.0705(10) -0.0325(2) 0.062 Uiso 1 calc R .
H82C H -0.2379(4) 0.0878(13) 0.0190(7) 0.062 Uiso 1 calc R .
C83 C -0.2608(4) 0.1345(2) -0.1112(2) 0.0495(11) Uani 1 d . .
H83A H -0.1999(21) 0.1080(8) -0.1309(12) 0.074 Uiso 1 calc R .
H83B H -0.2193(24) 0.1789(6) -0.0842(4) 0.074 Uiso 1 calc R .
H83C H -0.3294(6) 0.1361(13) -0.1465(9) 0.074 Uiso 1 calc R .
C90 C 0.1436(4) 0.1271(2) 0.2391(2) 0.0371(9) Uani 1 d . .
C91 C 0.1704(5) 0.1651(3) 0.3137(2) 0.071(2) Uani 1 d . .
H91A H 0.2347(26) 0.1462(12) 0.3368(3) 0.106 Uiso 1 calc R .
H91B H 0.0933(10) 0.1626(15) 0.3291(4) 0.106 Uiso 1 calc R .
H91C H 0.2003(33) 0.2109(5) 0.3231(3) 0.106 Uiso 1 calc R .
C92 C 0.1074(4) 0.0542(2) 0.2238(3) 0.0649(14) Uani 1 d . .
H92A H 0.1775(13) 0.0371(5) 0.2450(15) 0.097 Uiso 1 calc R .
H92B H 0.0877(32) 0.0307(3) 0.1758(3) 0.097 Uiso 1 calc R .
H92C H 0.0338(20) 0.0483(3) 0.2409(15) 0.097 Uiso 1 calc R .
C93 C 0.2646(4) 0.1341(2) 0.2171(2) 0.0517(11) Uani 1 d . .
H93A H 0.3287(9) 0.1141(13) 0.2389(12) 0.078 Uiso 1 calc R .
H93B H 0.2940(16) 0.1805(2) 0.2292(13) 0.078 Uiso 1 calc R .
H93C H 0.2490(8) 0.1121(13) 0.1689(3) 0.078 Uiso 1 calc R .
C110 C -0.3199(3) 0.1556(2) 0.1957(2) 0.0344(8) Uani 1 d . .
C111 C -0.3561(4) 0.2208(2) 0.2369(2) 0.0499(11) Uani 1 d . .
H11A H -0.4417(11) 0.2139(3) 0.2419(13) 0.075 Uiso 1 calc R .
H11B H -0.3518(27) 0.2520(5) 0.2143(7) 0.075 Uiso 1 calc R .
H11C H -0.2980(17) 0.2382(7) 0.2807(6) 0.075 Uiso 1 calc R .
C112 C -0.3255(4) 0.1077(2) 0.2320(2) 0.0537(12) Uani 1 d . .
H11D H -0.4112(8) 0.1004(12) 0.2368(14) 0.080 Uiso 1 calc R .
H11E H -0.2680(22) 0.1261(7) 0.2759(6) 0.080 Uiso 1 calc R .
H11F H -0.3009(28) 0.0662(6) 0.2064(8) 0.080 Uiso 1 calc R .
C113 C -0.4146(4) 0.1271(2) 0.1289(2) 0.0458(10) Uani 1 d . .
H11G H -0.4978(6) 0.1178(13) 0.1358(2) 0.069 Uiso 1 calc R .
H11H H -0.3893(15) 0.0865(7) 0.1016(6) 0.069 Uiso 1 calc R .
H11I H -0.4173(20) 0.1585(6) 0.1063(6) 0.069 Uiso 1 calc R .
P2 P 0.62744(9) 0.70388(5) 0.34298(5) 0.0323(2) Uani 1 d . .
O6 O 0.5077(2) 0.65045(12) 0.29178(12) 0.0358(6) Uani 1 d . .
O7 O 0.6620(2) 0.71959(12) 0.28253(12) 0.0331(6) Uani 1 d . .
O8 O 0.6929(2) 0.64785(12) 0.36232(12) 0.0331(6) Uani 1 d . .
O9 O 0.5212(2) 0.73716(12) 0.38058(12) 0.0361(6) Uani 1 d . .
O10 O 0.7401(2) 0.76391(12) 0.39994(12) 0.0343(6) Uani 1 d . .
C201 C 0.5099(3) 0.6060(2) 0.2306(2) 0.0330(8) Uani 1 d . .
C202 C 0.5732(4) 0.5533(2) 0.2241(2) 0.0385(9) Uani 1 d . .
H202 H 0.6177(4) 0.5465(2) 0.2624(2) 0.046 Uiso 1 calc R .
C203 C 0.5725(4) 0.5092(2) 0.1607(2) 0.0515(11) Uani 1 d . .
H203 H 0.6177(4) 0.4728(2) 0.1564(2) 0.062 Uiso 1 calc R .
C204 C 0.5085(5) 0.5176(3) 0.1057(2) 0.0646(14) Uani 1 d . .
H204 H 0.5099(5) 0.4875(3) 0.0631(2) 0.078 Uiso 1 calc R .
C205 C 0.4396(4) 0.5710(2) 0.1112(2) 0.0478(11) Uani 1 d . .
C206 C 0.3672(5) 0.5814(3) 0.0562(2) 0.076(2) Uani 1 d . .
H206 H 0.3659(5) 0.5527(3) 0.0126(2) 0.091 Uiso 1 calc R .
C207 C 0.2992(5) 0.6322(3) 0.0650(3) 0.071(2) Uani 1 d . .
H207 H 0.2489(5) 0.6395(3) 0.0284(3) 0.085 Uiso 1 calc R .
C208 C 0.3058(5) 0.6731(2) 0.1297(2) 0.0621(13) Uani 1 d . .
H208 H 0.2589(5) 0.7090(2) 0.1357(2) 0.075 Uiso 1 calc R .
N201 N 0.3708(3) 0.6667(2) 0.1830(2) 0.0524(10) Uani 1 d . .
C209 C 0.4392(4) 0.6154(2) 0.1746(2) 0.0372(9) Uani 1 d . .
C220 C 0.8787(3) 0.6559(2) 0.2913(2) 0.0312(8) Uani 1 d . .
H22A H 0.7938(3) 0.6320(2) 0.2678(2) 0.037 Uiso 1 calc R .
H22B H 0.9387(3) 0.6329(2) 0.2666(2) 0.037 Uiso 1 calc R .
C221 C 0.7751(3) 0.7546(2) 0.2839(2) 0.0313(8) Uani 1 d . .
C222 C 0.7732(4) 0.8141(2) 0.2743(2) 0.0360(9) Uani 1 d . .
C223 C 0.8894(4) 0.8440(2) 0.2757(2) 0.0387(9) Uani 1 d . .
H223 H 0.8925(4) 0.8849(2) 0.2699(2) 0.046 Uiso 1 calc R .
C224 C 1.0013(4) 0.8177(2) 0.2852(2) 0.0348(8) Uani 1 d . .
C225 C 0.9944(3) 0.7566(2) 0.2904(2) 0.0332(8) Uani 1 d . .
H225 H 1.0686(3) 0.7365(2) 0.2948(2) 0.040 Uiso 1 calc R .
C226 C 0.8822(3) 0.7242(2) 0.2893(2) 0.0305(8) Uani 1 d . .
C231 C 0.8193(3) 0.6490(2) 0.3943(2) 0.0303(8) Uani 1 d . .
C232 C 0.8459(3) 0.6394(2) 0.4548(2) 0.0326(8) Uani 1 d . .
C233 C 0.9714(4) 0.6385(2) 0.4810(2) 0.0372(9) Uani 1 d . .
H233 H 0.9934(4) 0.6325(2) 0.5222(2) 0.045 Uiso 1 calc R .
C234 C 1.0679(4) 0.6458(2) 0.4501(2) 0.0393(9) Uani 1 d . .
C235 C 1.0337(3) 0.6520(2) 0.3889(2) 0.0351(8) Uani 1 d . .
H235 H 1.0966(3) 0.6556(2) 0.3662(2) 0.042 Uiso 1 calc R .
C236 C 0.9095(3) 0.6529(2) 0.3599(2) 0.0308(8) Uani 1 d . .
C241 C 0.5671(3) 0.7930(2) 0.4361(2) 0.0332(8) Uani 1 d . .
C242 C 0.4944(4) 0.8279(2) 0.4761(2) 0.0343(8) Uani 1 d . .
H242 H 0.4063(4) 0.8159(2) 0.4665(2) 0.041 Uiso 1 calc R .
C243 C 0.5560(3) 0.8817(2) 0.5312(2) 0.0337(8) Uani 1 d . .
C244 C 0.6858(4) 0.8973(2) 0.5419(2) 0.0350(8) Uani 1 d . .
H244 H 0.7266(4) 0.9346(2) 0.5793(2) 0.042 Uiso 1 calc R .
C245 C 0.7595(3) 0.8614(2) 0.5007(2) 0.0332(8) Uani 1 d . .
C246 C 0.6935(3) 0.8080(2) 0.4474(2) 0.0325(8) Uani 1 d . .
C250 C 1.1279(4) 0.8520(2) 0.2884(2) 0.0421(10) Uani 1 d . .
C251 C 1.1891(5) 0.8071(2) 0.2370(3) 0.069(2) Uani 1 d . .
H25A H 1.2688(17) 0.8300(7) 0.2380(13) 0.104 Uiso 1 calc R .
H25B H 1.1332(16) 0.7947(14) 0.1929(4) 0.104 Uiso 1 calc R .
H25C H 1.2047(32) 0.7678(9) 0.2472(11) 0.104 Uiso 1 calc R .
C252 C 1.2102(4) 0.8692(3) 0.3582(2) 0.0608(13) Uani 1 d . .
H25D H 1.2931(11) 0.8900(15) 0.3608(5) 0.091 Uiso 1 calc R .
H25E H 1.2191(26) 0.8293(3) 0.3682(7) 0.091 Uiso 1 calc R .
H25F H 1.1711(16) 0.8994(13) 0.3904(3) 0.091 Uiso 1 calc R .
C253 C 1.1160(5) 0.9147(2) 0.2732(2) 0.0534(11) Uani 1 d . .
H25G H 1.1992(6) 0.9345(8) 0.2749(15) 0.080 Uiso 1 calc R .
H25H H 1.0793(27) 0.9455(6) 0.3062(9) 0.080 Uiso 1 calc R .
H25I H 1.0617(24) 0.9043(3) 0.2289(7) 0.080 Uiso 1 calc R .
C260 C 0.6534(4) 0.8439(2) 0.2580(2) 0.0498(11) Uani 1 d . .
C261 C 0.6820(5) 0.9130(2) 0.2581(3) 0.072(2) Uani 1 d . .
H26A H 0.6034(6) 0.9311(8) 0.2498(19) 0.108 Uiso 1 calc R .
H26B H 0.7261(32) 0.9111(3) 0.2233(13) 0.108 Uiso 1 calc R .
H26C H 0.7350(30) 0.9409(5) 0.3013(7) 0.108 Uiso 1 calc R .
C262 C 0.5769(5) 0.8000(3) 0.1889(2) 0.0676(14) Uani 1 d . .
H26D H 0.5616(29) 0.7552(5) 0.1876(6) 0.101 Uiso 1 calc R .
H26E H 0.6238(16) 0.8005(14) 0.1557(3) 0.101 Uiso 1 calc R .
H26F H 0.4966(15) 0.8162(11) 0.1791(8) 0.101 Uiso 1 calc R .
C263 C 0.5731(5) 0.8504(3) 0.3089(3) 0.0623(14) Uani 1 d . .
H26G H 0.6261(8) 0.8716(15) 0.3538(3) 0.094 Uiso 1 calc R .
H26H H 0.5359(26) 0.8069(3) 0.3037(12) 0.094 Uiso 1 calc R .
H26I H 0.5063(20) 0.8767(15) 0.3016(11) 0.094 Uiso 1 calc R .
C270 C 1.2034(4) 0.6448(2) 0.4834(2) 0.0523(11) Uani 1 d . .
C271 C 1.2947(5) 0.6627(4) 0.4482(4) 0.106(3) Uani 1 d . .
H27A H 1.3805(5) 0.6640(26) 0.4725(15) 0.159 Uiso 1 calc R .
H27B H 1.2829(34) 0.7058(12) 0.4457(23) 0.159 Uiso 1 calc R .
H27C H 1.2802(33) 0.6301(14) 0.4033(10) 0.159 Uiso 1 calc R .
C272 C 1.2197(5) 0.5781(2) 0.4877(3) 0.0663(14) Uani 1 d . .
H27D H 1.1601(23) 0.5673(8) 0.5111(15) 0.099 Uiso 1 calc R .
H27E H 1.3055(11) 0.5789(6) 0.5118(15) 0.099 Uiso 1 calc R .
H27F H 1.2040(32) 0.5452(4) 0.4429(3) 0.099 Uiso 1 calc R .
C273 C 1.2353(5) 0.6959(3) 0.5562(3) 0.084(2) Uani 1 d . .
H27G H 1.1847(30) 0.6821(11) 0.5821(6) 0.125 Uiso 1 calc R .
H27H H 1.2167(39) 0.7388(5) 0.5556(3) 0.125 Uiso 1 calc R .
H27I H 1.3245(10) 0.6985(16) 0.5764(8) 0.125 Uiso 1 calc R .
C280 C 0.7459(4) 0.6276(2) 0.4904(2) 0.0382(9) Uani 1 d . .
C281 C 0.8050(4) 0.6153(3) 0.5537(2) 0.0563(12) Uani 1 d . .
H28A H 0.7387(5) 0.6053(16) 0.5738(9) 0.084 Uiso 1 calc R .
H28B H 0.8609(24) 0.6544(6) 0.5851(7) 0.084 Uiso 1 calc R .
H28C H 0.8532(25) 0.5784(10) 0.5426(3) 0.084 Uiso 1 calc R .
C282 C 0.6764(4) 0.6873(2) 0.5113(2) 0.0441(10) Uani 1 d . .
H28D H 0.6253(21) 0.6823(7) 0.5413(11) 0.066 Uiso 1 calc R .
H28E H 0.6221(20) 0.6909(8) 0.4720(2) 0.066 Uiso 1 calc R .
H28F H 0.7374(4) 0.7268(3) 0.5341(12) 0.066 Uiso 1 calc R .
C283 C 0.6523(4) 0.5677(2) 0.4454(2) 0.0541(12) Uani 1 d . .
H28G H 0.5900(18) 0.5602(9) 0.4690(6) 0.081 Uiso 1 calc R .
H28H H 0.6966(6) 0.5294(4) 0.4329(13) 0.081 Uiso 1 calc R .
H28I H 0.6100(21) 0.5751(6) 0.4054(8) 0.081 Uiso 1 calc R .
C290 C 0.4805(4) 0.9209(2) 0.5785(2) 0.0426(10) Uani 1 d D .
C291 C 0.5620(6) 0.9728(3) 0.6407(3) 0.065(2) Uani 0.761(8) d PD 1
H29A H 0.6266(6) 0.9526(3) 0.6620(3) 0.097 Uiso 0.761(8) calc PR 1
H29B H 0.5099(6) 0.9927(3) 0.6714(3) 0.097 Uiso 0.761(8) calc PR 1
H29C H 0.6022(6) 1.0065(3) 0.6288(3) 0.097 Uiso 0.761(8) calc PR 1
C292 C 0.4201(9) 0.8723(3) 0.6046(4) 0.088(3) Uani 0.761(8) d PD 1
H29D H 0.4861(9) 0.8539(3) 0.6271(4) 0.132 Uiso 0.761(8) calc PR 1
H29E H 0.3646(9) 0.8370(3) 0.5673(4) 0.132 Uiso 0.761(8) calc PR 1
H29F H 0.3713(9) 0.8954(3) 0.6358(4) 0.132 Uiso 0.761(8) calc PR 1
C293 C 0.3815(8) 0.9490(5) 0.5445(3) 0.097(3) Uani 0.761(8) d PD 1
H29G H 0.3307(8) 0.9144(5) 0.5047(3) 0.146 Uiso 0.761(8) calc PR 1
H29H H 0.4202(8) 0.9825(5) 0.5318(3) 0.146 Uiso 0.761(8) calc PR 1
H29I H 0.3279(8) 0.9687(5) 0.5744(3) 0.146 Uiso 0.761(8) calc PR 1
C294 C 0.3482(13) 0.8886(9) 0.5664(11) 0.065(2) Uani 0.239(8) d PD 2
H29J H 0.3078(13) 0.8739(9) 0.5191(11) 0.097 Uiso 0.239(8) calc PR 2
H29K H 0.3003(13) 0.9199(9) 0.5918(11) 0.097 Uiso 0.239(8) calc PR 2
H29L H 0.3510(13) 0.8509(9) 0.5805(11) 0.097 Uiso 0.239(8) calc PR 2
C295 C 0.4660(26) 0.9837(9) 0.5604(12) 0.088(3) Uani 0.239(8) d PD 2
H29M H 0.4236(26) 0.9710(9) 0.5135(12) 0.132 Uiso 0.239(8) calc PR 2
H29N H 0.5491(26) 1.0076(9) 0.5686(12) 0.132 Uiso 0.239(8) calc PR 2
H29O H 0.4162(26) 1.0118(9) 0.5878(12) 0.132 Uiso 0.239(8) calc PR 2
C296 C 0.5457(21) 0.9441(14) 0.6506(7) 0.097(3) Uani 0.239(8) d PD 2
H29P H 0.6309(21) 0.9648(14) 0.6570(7) 0.146 Uiso 0.239(8) calc PR 2
H29Q H 0.5498(21) 0.9067(14) 0.6652(7) 0.146 Uiso 0.239(8) calc PR 2
H29R H 0.4991(21) 0.9758(14) 0.6765(7) 0.146 Uiso 0.239(8) calc PR 2
C310 C 0.9011(4) 0.8801(2) 0.5133(2) 0.0372(9) Uani 1 d . .
C311 C 0.9276(4) 0.8957(2) 0.4543(2) 0.0533(11) Uani 1 d . .
H31A H 0.8970(26) 0.8575(5) 0.4135(3) 0.080 Uiso 1 calc R .
H31B H 1.0181(5) 0.9070(15) 0.4613(8) 0.080 Uiso 1 calc R .
H31C H 0.8846(24) 0.9327(10) 0.4505(9) 0.080 Uiso 1 calc R .
C312 C 0.9695(4) 0.8227(2) 0.5201(2) 0.0487(11) Uani 1 d . .
H31D H 0.9432(21) 0.7848(5) 0.4786(5) 0.073 Uiso 1 calc R .
H31E H 0.9487(22) 0.8113(9) 0.5563(10) 0.073 Uiso 1 calc R .
H31F H 1.0603(4) 0.8352(5) 0.5298(15) 0.073 Uiso 1 calc R .
C313 C 0.9526(4) 0.9395(2) 0.5764(2) 0.0466(10) Uani 1 d . .
H31G H 0.9337(24) 0.9307(6) 0.6143(3) 0.070 Uiso 1 calc R .
H31H H 0.9136(20) 0.9775(4) 0.5723(6) 0.070 Uiso 1 calc R .
H31I H 1.0437(5) 0.9486(9) 0.5833(8) 0.070 Uiso 1 calc R .
O1S O 1.2495(4) 0.6770(3) 0.2954(3) 0.116(2) Uani 1 d . .

loop_
_atom_type_symbol
_atom_type_description
_atom_type_scat_dispersion_real
_atom_type_scat_dispersion_imag
_atom_type_scat_source
C C .0033 .0016 'International Tables Vol C Tables 4.2.6.8 and 6.1.1.4'
H H .0000 .0000 'International Tables Vol C Tables 4.2.6.8 and 6.1.1.4'
N N .0061 .0033 'International Tables Vol C Tables 4.2.6.8 and 6.1.1.4'
O O .0106 .0060 'International Tables Vol C Tables 4.2.6.8 and 6.1.1.4'
P P .1023 .0942 'International Tables Vol C Tables 4.2.6.8 and 6.1.1.4'

loop_
_geom_angle_atom_site_label_1
_geom_angle_atom_site_label_2
_geom_angle_atom_site_label_3
_geom_angle
_geom_angle_publ_flag
O3 P1 O2 118.50(13) y
O3 P1 O4 123.43(13) y
O2 P1 O4 117.88(13) y
O3 P1 O1 85.35(13) y
O2 P1 O1 91.39(13) y
O4 P1 O1 89.08(12) y
O3 P1 O5 91.51(12) y
O2 P1 O5 93.03(12) y
O4 P1 O5 89.88(12) y
O1 P1 O5 175.43(13) y
C1 O1 P1 133.3(4) ?
C1' O1 P1 120.4(5) ?
C2 C1 O1 118.8(6) ?
C2 C1 C9 121.4(6) ?
O1 C1 C9 119.8(6) ?
C1 C2 C3 119.5(7) ?
C4 C3 C2 120.8(9) ?
C3 C4 C5 119.9(7) ?
C4 C5 C9 120.8(7) ?
C4 C5 C6 123.4(7) ?
C9 C5 C6 115.8(7) ?
C7 C6 C5 118.7(8) ?
C6 C7 C8 122.4(8) ?
N1 C8 C7 124.5(8) ?
C8 N1 C9 115.6(7) ?
N1 C9 C1 119.9(6) ?
N1 C9 C5 122.6(6) ?
C1 C9 C5 117.4(6) ?
C2' C1' C9' 121.6(8) ?
C2' C1' O1 117.0(7) ?
C9' C1' O1 120.8(7) ?
C1' C2' C3' 119.5(8) ?
C4' C3' C2' 120.7(10) ?
C3' C4' C5' 120.0(9) ?
C4' C5' C9' 120.0(7) ?
C4' C5' C6' 123.0(8) ?
C9' C5' C6' 117.1(7) ?
C7' C6' C5' 117.1(7) ?
C6' C7' C8' 122.6(8) ?
N1' C8' C7' 124.7(8) ?
C8' N1' C9' 115.5(6) ?
N1' C9' C1' 120.3(7) ?
N1' C9' C5' 122.0(6) ?
C1' C9' C5' 117.7(7) ?
C21 O2 P1 126.1(2) ?
C31 O3 P1 128.0(2) ?
C41 O4 P1 115.0(2) ?
C46 O5 P1 113.3(2) ?
C26 C20 C36 115.8(3) ?
C26 C21 C22 122.4(3) ?
C26 C21 O2 117.1(3) ?
C22 C21 O2 120.3(3) ?
C23 C22 C21 116.0(3) ?
C23 C22 C50 120.0(3) ?
C21 C22 C50 124.0(3) ?
C24 C23 C22 123.8(4) ?
C25 C24 C23 116.9(4) ?
C25 C24 C60 122.2(3) ?
C23 C24 C60 121.0(4) ?
C24 C25 C26 122.3(4) ?
C21 C26 C25 118.2(4) ?
C21 C26 C20 122.0(3) ?
C25 C26 C20 119.7(3) ?
C36 C31 C32 123.1(3) ?
C36 C31 O3 116.6(3) ?
C32 C31 O3 119.9(3) ?
C31 C32 C33 115.5(3) ?
C31 C32 C80 123.9(3) ?
C33 C32 C80 120.6(3) ?
C34 C33 C32 124.0(4) ?
C35 C34 C33 117.2(3) ?
C35 C34 C70 120.5(3) ?
C33 C34 C70 122.2(3) ?
C34 C35 C36 121.8(3) ?
C31 C36 C35 118.2(3) ?
C31 C36 C20 121.6(3) ?
C35 C36 C20 120.2(3) ?
C42 C41 C46 124.1(3) ?
C42 C41 O4 124.9(3) ?
C46 C41 O4 111.0(3) ?
C41 C42 C43 116.8(3) ?
C42 C43 C44 118.5(3) ?
C42 C43 C90 121.7(3) ?
C44 C43 C90 119.7(3) ?
C45 C44 C43 125.2(3) ?
C46 C45 C44 114.0(3) ?
C46 C45 C110 122.4(3) ?
C44 C45 C110 123.7(3) ?
O5 C46 C41 110.8(3) ?
O5 C46 C45 127.9(3) ?
C41 C46 C45 121.3(3) ?
C52 C50 C53 106.7(3) ?
C52 C50 C22 111.5(3) ?
C53 C50 C22 112.4(3) ?
C52 C50 C51 110.3(3) ?
C53 C50 C51 107.5(3) ?
C22 C50 C51 108.4(3) ?
C61 C60 C62 109.7(4) ?
C61 C60 C63 107.9(4) ?
C62 C60 C63 108.9(4) ?
C61 C60 C24 109.9(3) ?
C62 C60 C24 109.1(4) ?
C63 C60 C24 111.3(3) ?
C71' C70 C73' 114.7(7) ?
C71' C70 C34 108.3(6) ?
C71 C70 C34 110.2(4) ?
C73' C70 C34 107.7(6) ?
C71 C70 C73 109.9(5) ?
C34 C70 C73 109.9(4) ?
C71' C70 C72' 109.0(7) ?
C73' C70 C72' 107.2(7) ?
C34 C70 C72' 110.0(5) ?
C71 C70 C72 107.8(5) ?
C34 C70 C72 112.6(4) ?
C73 C70 C72 106.3(5) ?
C81 C80 C82 107.3(3) ?
C81 C80 C83 107.5(3) ?
C82 C80 C83 108.6(3) ?
C81 C80 C32 111.8(3) ?
C82 C80 C32 111.0(3) ?
C83 C80 C32 110.4(3) ?
C93 C90 C91 107.7(4) ?
C93 C90 C43 112.7(3) ?
C91 C90 C43 108.4(3) ?
C93 C90 C92 107.3(3) ?
C91 C90 C92 110.4(4) ?
C43 C90 C92 110.3(3) ?
C45 C110 C113 110.4(3) ?
C45 C110 C112 111.7(3) ?
C113 C110 C112 108.1(3) ?
C45 C110 C111 108.4(3) ?
C113 C110 C111 109.3(3) ?
C112 C110 C111 108.9(3) ?
O8 P2 O7 117.15(13) y
O8 P2 O9 119.07(14) y
O7 P2 O9 123.55(14) y
O8 P2 O6 91.06(14) y
O7 P2 O6 90.45(13) y
O9 P2 O6 83.87(13) y
O8 P2 O10 92.55(13) y
O7 P2 O10 92.30(13) y
O9 P2 O10 90.05(13) y
O6 P2 O10 173.88(13) y
C201 O6 P2 125.0(2) ?
C221 O7 P2 126.4(2) ?
C231 O8 P2 129.1(2) ?
C241 O9 P2 114.4(2) ?
C246 O10 P2 113.0(2) ?
C202 C201 O6 121.7(3) ?
C202 C201 C209 120.9(3) ?
O6 C201 C209 117.4(3) ?
C201 C202 C203 119.7(4) ?
C204 C203 C202 121.1(4) ?
C203 C204 C205 120.2(4) ?
C209 C205 C206 117.4(4) ?
C209 C205 C204 119.3(4) ?
C206 C205 C204 123.3(4) ?
C207 C206 C205 120.3(5) ?
C206 C207 C208 117.5(4) ?
N201 C208 C207 125.8(4) ?
C208 N201 C209 117.2(4) ?
N201 C209 C205 121.9(4) ?
N201 C209 C201 119.3(3) ?
C205 C209 C201 118.8(3) ?
C236 C220 C226 115.0(3) ?
C226 C221 C222 123.0(3) ?
C226 C221 O7 116.8(3) ?
C222 C221 O7 120.0(3) ?
C223 C222 C221 115.2(3) ?
C223 C222 C260 120.5(3) ?
C221 C222 C260 124.1(4) ?
C224 C223 C222 124.1(3) ?
C225 C224 C223 117.3(3) ?
C225 C224 C250 119.4(3) ?
C223 C224 C250 123.2(3) ?
C226 C225 C224 121.6(3) ?
C225 C226 C221 118.5(3) ?
C225 C226 C220 119.4(3) ?
C221 C226 C220 122.0(3) ?
C236 C231 C232 123.0(3) ?
C236 C231 O8 117.1(3) ?
C232 C231 O8 119.6(3) ?
C233 C232 C231 115.6(3) ?
C233 C232 C280 120.2(3) ?
C231 C232 C280 124.2(3) ?
C232 C233 C234 123.8(4) ?
C235 C234 C233 117.3(4) ?
C235 C234 C270 123.0(4) ?
C233 C234 C270 119.8(4) ?
C234 C235 C236 121.6(3) ?
C231 C236 C235 118.5(3) ?
C231 C236 C220 123.0(3) ?
C235 C236 C220 118.5(3) ?
C246 C241 C242 124.1(3) ?
C246 C241 O9 111.7(3) ?
C242 C241 O9 124.1(3) ?
C241 C242 C243 116.8(3) ?
C242 C243 C244 118.6(3) ?
C242 C243 C290 119.0(3) ?
C244 C243 C290 122.4(3) ?
C243 C244 C245 124.2(3) ?
C246 C245 C244 114.5(3) ?
C246 C245 C310 122.4(3) ?
C244 C245 C310 123.1(3) ?
C241 C246 O10 110.8(3) ?
C241 C246 C245 121.6(3) ?
O10 C246 C245 127.5(3) ?
C224 C250 C251 109.7(3) ?
C224 C250 C252 108.3(3) ?
C251 C250 C252 110.5(4) ?
C224 C250 C253 112.4(4) ?
C251 C250 C253 107.0(3) ?
C252 C250 C253 108.9(4) ?
C222 C260 C261 112.0(4) ?
C222 C260 C262 108.3(3) ?
C261 C260 C262 108.8(4) ?
C222 C260 C263 112.2(3) ?
C261 C260 C263 106.0(4) ?
C262 C260 C263 109.5(4) ?
C271 C270 C272 110.4(5) ?
C271 C270 C234 112.1(4) ?
C272 C270 C234 110.1(4) ?
C271 C270 C273 107.7(5) ?
C272 C270 C273 107.2(4) ?
C234 C270 C273 109.2(4) ?
C283 C280 C282 109.6(3) ?
C283 C280 C232 110.3(3) ?
C282 C280 C232 110.9(3) ?
C283 C280 C281 107.6(4) ?
C282 C280 C281 106.9(3) ?
C232 C280 C281 111.3(3) ?
C296 C290 C294 111.1(10) ?
C293 C290 C291 111.6(5) ?
C293 C290 C243 111.5(4) ?
C296 C290 C243 114.8(10) ?
C294 C290 C243 114.1(7) ?
C291 C290 C243 113.1(4) ?
C293 C290 C292 109.8(5) ?
C291 C290 C292 104.0(4) ?
C243 C290 C292 106.3(4) ?
C296 C290 C295 106.5(10) ?
C294 C290 C295 105.7(9) ?
C243 C290 C295 103.5(8) ?
C313 C310 C245 112.4(3) ?
C313 C310 C311 108.7(3) ?
C245 C310 C311 108.6(3) ?
C313 C310 C312 107.9(3) ?
C245 C310 C312 109.5(3) ?
C311 C310 C312 109.8(3) ?

loop_
_geom_bond_atom_site_label_1
_geom_bond_atom_site_label_2
_geom_bond_distance
_geom_bond_publ_flag
P1 O3 1.590(3) y
P1 O2 1.603(2) y
P1 O4 1.625(2) y
P1 O1 1.647(2) y
P1 O5 1.713(2) y
O1 C1 1.377(7) ?
O1 C1' 1.430(9) ?
C1 C2 1.354(9) ?
C1 C9 1.418(9) ?
C2 C3 1.420(11) ?
C3 C4 1.362(13) ?
C4 C5 1.384(11) ?
C5 C9 1.422(9) ?
C5 C6 1.504(10) ?
C6 C7 1.211(12) ?
C7 C8 1.402(12) ?
C8 N1 1.337(10) ?
N1 C9 1.350(8) ?
C1' C2' 1.357(10) ?
C1' C9' 1.406(10) ?
C2' C3' 1.411(12) ?
C3' C4' 1.356(13) ?
C4' C5' 1.399(11) ?
C5' C9' 1.421(9) ?
C5' C6' 1.463(10) ?
C6' C7' 1.262(11) ?
C7' C8' 1.387(11) ?
C8' N1' 1.316(9) ?
N1' C9' 1.372(9) ?
O2 C21 1.412(4) ?
O3 C31 1.412(4) ?
O4 C41 1.390(4) ?
O5 C46 1.365(4) ?
C20 C26 1.515(5) ?
C20 C36 1.516(5) ?
C21 C26 1.383(5) ?
C21 C22 1.395(5) ?
C22 C23 1.394(5) ?
C22 C50 1.539(5) ?
C23 C24 1.386(5) ?
C24 C25 1.383(6) ?
C24 C60 1.534(5) ?
C25 C26 1.384(5) ?
C31 C36 1.383(5) ?
C31 C32 1.388(5) ?
C32 C33 1.401(5) ?
C32 C80 1.538(5) ?
C33 C34 1.384(5) ?
C34 C35 1.383(5) ?
C34 C70 1.532(5) ?
C35 C36 1.391(5) ?
C41 C42 1.367(5) ?
C41 C46 1.377(5) ?
C42 C43 1.393(5) ?
C43 C44 1.398(5) ?
C43 C90 1.529(5) ?
C44 C45 1.397(5) ?
C45 C46 1.392(5) ?
C45 C110 1.524(5) ?
C50 C52 1.532(5) ?
C50 C53 1.533(6) ?
C50 C51 1.542(6) ?
C60 C61 1.517(7) ?
C60 C62 1.521(6) ?
C60 C63 1.531(6) ?
C70 C71' 1.464(9) ?
C70 C71 1.500(7) ?
C70 C73' 1.502(10) ?
C70 C73 1.534(7) ?
C70 C72' 1.558(9) ?
C70 C72 1.560(7) ?
C80 C81 1.524(5) ?
C80 C82 1.533(5) ?
C80 C83 1.535(5) ?
C90 C93 1.525(5) ?
C90 C91 1.529(6) ?
C90 C92 1.531(6) ?
C110 C113 1.527(5) ?
C110 C112 1.532(5) ?
C110 C111 1.533(5) ?
P2 O8 1.595(3) y
P2 O7 1.600(3) y
P2 O9 1.630(2) y
P2 O6 1.647(3) y
P2 O10 1.708(3) y
O6 C201 1.375(4) ?
O7 C221 1.417(4) ?
O8 C231 1.419(4) ?
O9 C241 1.385(4) ?
O10 C246 1.369(4) ?
C201 C202 1.363(5) ?
C201 C209 1.408(5) ?
C202 C203 1.403(6) ?
C203 C204 1.352(6) ?
C204 C205 1.412(6) ?
C205 C209 1.407(5) ?
C205 C206 1.408(6) ?
C206 C207 1.356(7) ?
C207 C208 1.389(7) ?
C208 N201 1.303(6) ?
N201 C209 1.368(5) ?
C220 C236 1.512(5) ?
C220 C226 1.514(5) ?
C221 C226 1.388(5) ?
C221 C222 1.397(5) ?
C222 C223 1.395(5) ?
C222 C260 1.532(5) ?
C223 C224 1.393(5) ?
C224 C225 1.387(5) ?
C224 C250 1.525(5) ?
C225 C226 1.384(5) ?
C231 C236 1.382(5) ?
C231 C232 1.399(5) ?
C232 C233 1.387(5) ?
C232 C280 1.535(5) ?
C233 C234 1.403(5) ?
C234 C235 1.382(5) ?
C234 C270 1.525(6) ?
C235 C236 1.388(5) ?
C241 C246 1.362(5) ?
C241 C242 1.377(5) ?
C242 C243 1.391(5) ?
C243 C244 1.402(5) ?
C243 C290 1.528(5) ?
C244 C245 1.407(5) ?
C245 C246 1.382(5) ?
C245 C310 1.533(5) ?
C250 C251 1.526(6) ?
C250 C252 1.530(6) ?
C250 C253 1.531(6) ?
C260 C261 1.535(6) ?
C260 C262 1.535(7) ?
C260 C263 1.540(6) ?
C270 C271 1.503(7) ?
C270 C272 1.518(6) ?
C270 C273 1.570(7) ?
C280 C283 1.525(6) ?
C280 C282 1.532(5) ?
C280 C281 1.538(6) ?
C290 C293 1.477(7) ?
C290 C296 1.501(12) ?
C290 C294 1.515(11) ?
C290 C291 1.520(7) ?
C290 C292 1.556(7) ?
C290 C295 1.571(12) ?
C310 C313 1.526(5) ?
C310 C311 1.534(6) ?
C310 C312 1.537(5) ?
